data_1504395
loop_
_publ_author_name
'Dziubek, Kamil F.'
'Katrusiak, Andrzej'

_publ_section_title
;
 Polar symmetry in new high-pressure phases of chloroform and bromoform.
;
_journal_issue 38
_journal_name_full 'The journal of physical chemistry. B'
_journal_page_first 12001
_journal_page_last 12009
_journal_paper_doi 10.1021/jp8020134
_journal_volume 112
_journal_year 2008
_chemical_formula_moiety 'C H Cl3'
_chemical_formula_sum 'C H Cl3'
_chemical_formula_weight 119.37
_chemical_melting_point 210
_chemical_name_common chloroform
_chemical_name_systematic trichloromethane
_space_group_IT_number 173
_symmetry_cell_setting hexagonal
_symmetry_Int_Tables_number 173
_symmetry_space_group_name_Hall 'P 6c'
_symmetry_space_group_name_H-M 'P 63'
_atom_sites_solution_hydrogens geom
_atom_sites_solution_primary direct
_atom_sites_solution_secondary difmap
_audit_creation_method SHELXL-97
_cell_angle_alpha 90.00
_cell_angle_beta 90.00
_cell_angle_gamma 120.00
_cell_formula_units_Z 2
_cell_length_a 5.8868(16)
_cell_length_b 5.8868(16)
_cell_length_c 6.6541(9)
_cell_measurement_reflns_used 850
_cell_measurement_temperature 295(2)
_cell_volume 199.70(8)
_computing_cell_refinement 'CrysAlisRED (Oxford Diffraction, 2004)'
_computing_data_collection 'CrysAlisCCD (Oxford Diffraction, 2004)'
_computing_data_reduction 'CrysAlisRED (Oxford Diffraction, 2004); REDSHABS (Katrusiak, A.  2003)'
_computing_publication_material 'SHELXL-97 (Sheldrick, 1997)'
_computing_structure_refinement 'SHELXL-97 (Sheldrick, 1997)'
_computing_structure_solution 'SHELXS-97 (Sheldrick, 1997)'
_diffrn_ambient_temperature 295(2)
_diffrn_measured_fraction_theta_full 0.656
_diffrn_measured_fraction_theta_max 0.656
_diffrn_measurement_device_type 'KM-4 CCD'
_diffrn_measurement_method '\f- and \w-scans'
_diffrn_radiation_monochromator graphite
_diffrn_radiation_probe x-ray
_diffrn_radiation_type MoK\a
_diffrn_radiation_wavelength 0.71073
_diffrn_reflns_av_R_equivalents 0.0578
_diffrn_reflns_av_sigmaI/netI 0.0301
_diffrn_reflns_limit_h_max 5
_diffrn_reflns_limit_h_min -4
_diffrn_reflns_limit_k_max 4
_diffrn_reflns_limit_k_min -4
_diffrn_reflns_limit_l_max 9
_diffrn_reflns_limit_l_min -9
_diffrn_reflns_number 1094
_diffrn_reflns_theta_full 29.71
_diffrn_reflns_theta_max 29.71
_diffrn_reflns_theta_min 5.04
_diffrn_source 'fine-focus sealed tube'
_diffrn_standards_decay_% 0
_diffrn_standards_interval_count 0
_diffrn_standards_number 0
_exptl_absorpt_coefficient_mu 2.049
_exptl_absorpt_correction_T_max 0.64
_exptl_absorpt_correction_T_min 0.26
_exptl_absorpt_correction_type analytical
_exptl_absorpt_process_details
; 
 Corrections for absorption of the diamond-anvil cell and the sample 
 were made using program REDSHABS [Katrusiak, A. (2003) REDSHABS. Adam
 Mickiewicz University Pozna\'n; Katrusiak, A. (2004) Z. Kristallogr.
 219, 461-467].
;
_exptl_crystal_colour colorless
_exptl_crystal_density_diffrn 1.985
_exptl_crystal_density_method 'not measured'
_exptl_crystal_description cylinder
_exptl_crystal_F_000 116
_exptl_crystal_size_max 0.43
_exptl_crystal_size_mid 0.43
_exptl_crystal_size_min 0.18
_refine_diff_density_max 0.284
_refine_diff_density_min -0.197
_refine_diff_density_rms 0.064
_refine_ls_abs_structure_details 'Flack H D (1983), Acta Cryst. A39, 876-881'
_refine_ls_abs_structure_Flack 1.2(13)
_refine_ls_extinction_coef 0.78(8)
_refine_ls_extinction_expression Fc^*^=kFc[1+0.001xFc^2^\l^3^/sin(2\q)]^-1/4^
_refine_ls_extinction_method SHELXL
_refine_ls_goodness_of_fit_ref 0.813
_refine_ls_hydrogen_treatment mixed
_refine_ls_matrix_type full
_refine_ls_number_parameters 17
_refine_ls_number_reflns 238
_refine_ls_number_restraints 0
_refine_ls_restrained_S_all 0.813
_refine_ls_R_factor_all 0.0346
_refine_ls_R_factor_gt 0.0295
_refine_ls_shift/su_max 1.042
_refine_ls_shift/su_mean 0.061
_refine_ls_structure_factor_coef Fsqd
_refine_ls_weighting_details 'calc w=1/[\s^2^(Fo^2^)+(0.0500P)^2^+0.2000P] where P=(Fo^2^+2Fc^2^)/3'
_refine_ls_weighting_scheme calc
_refine_ls_wR_factor_gt 0.0759
_refine_ls_wR_factor_ref 0.0804
_reflns_number_gt 199
_reflns_number_total 238
_reflns_threshold_expression >2sigma(I)
_cod_data_source_file jp8020134_si_001.cif
_cod_data_source_block chloroform_0_75_GPa
_cod_depositor_comments
;
The following automatic conversions were performed:
'_atom_site_symetry_multiplicity' tag replaced with
'_atom_site_symmetry_multiplicity'.

Automatic conversion script
Id: cif_correct_tags 1440 2010-10-19 06:21:57Z saulius 
;
_cod_database_code 1504395

loop_
_symmetry_equiv_pos_as_xyz
'x, y, z'
'-y, x-y, z'
'-x+y, -x, z'
'-x, -y, z+1/2'
'y, -x+y, z+1/2'
'x-y, x, z+1/2'

loop_
_atom_site_label
_atom_site_type_symbol
_atom_site_fract_x
_atom_site_fract_y
_atom_site_fract_z
_atom_site_U_iso_or_equiv
_atom_site_adp_type
_atom_site_occupancy
_atom_site_symmetry_multiplicity
_atom_site_calc_flag
_atom_site_refinement_flags
Cl1 Cl 0.69472(16) 0.62942(15) 0.0000 0.0557(5) Uani 1 1 d .
C1 C 0.6667 0.3333 0.0805(11) 0.017(10) Uani 0.26(5) 3 d SP
H1 H 0.6667 0.3333 0.234(11) 0.020 Uiso 0.26(5) 3 d SP
C2 C 0.6667 0.3333 0.9195(11) 0.053(5) Uani 0.74(5) 3 d SP
H2 H 0.6667 0.3333 0.766(11) 0.064 Uiso 0.74(5) 3 d SP

loop_
_atom_site_aniso_label
_atom_site_aniso_U_11
_atom_site_aniso_U_22
_atom_site_aniso_U_33
_atom_site_aniso_U_23
_atom_site_aniso_U_13
_atom_site_aniso_U_12
Cl1 0.0563(7) 0.0372(7) 0.0767(7) 0.0074(12) 0.0012(15) 0.0257(4)
C1 0.026(13) 0.026(13) 0.000(10) 0.000 0.000 0.013(7)
C2 0.038(6) 0.038(6) 0.083(10) 0.000 0.000 0.019(3)

loop_
_atom_type_symbol
_atom_type_description
_atom_type_scat_dispersion_real
_atom_type_scat_dispersion_imag
_atom_type_scat_source
C C 0.0033 0.0016 'International Tables Vol C Tables 4.2.6.8 and 6.1.1.4'
H H 0.0000 0.0000 'International Tables Vol C Tables 4.2.6.8 and 6.1.1.4'
Cl Cl 0.1484 0.1585 'International Tables Vol C Tables 4.2.6.8 and 6.1.1.4'

loop_
_geom_angle_atom_site_label_1
_geom_angle_atom_site_label_2
_geom_angle_atom_site_label_3
_geom_angle
_geom_angle_site_symmetry_1
_geom_angle_site_symmetry_3
_geom_angle_publ_flag
C2 Cl1 C1 35.7(5) 1_554 . n
C2 C1 Cl1 72.2(2) 1_554 3_665 n
C2 C1 Cl1 72.2(2) 1_554 2_655 n
Cl1 C1 Cl1 111.1(2) 3_665 2_655 n
C2 C1 Cl1 72.2(2) 1_554 . n
Cl1 C1 Cl1 111.1(2) 3_665 . n
Cl1 C1 Cl1 111.1(2) 2_655 . n
C1 C2 Cl1 72.2(2) 1_556 3_666 n
C1 C2 Cl1 72.2(2) 1_556 2_656 n
Cl1 C2 Cl1 111.1(2) 3_666 2_656 n
C1 C2 Cl1 72.2(2) 1_556 1_556 n
Cl1 C2 Cl1 111.1(2) 3_666 1_556 n
Cl1 C2 Cl1 111.1(2) 2_656 1_556 n

loop_
_geom_bond_atom_site_label_1
_geom_bond_atom_site_label_2
_geom_bond_distance
_geom_bond_site_symmetry_2
_geom_bond_publ_flag
Cl1 C2 1.751(2) 1_554 n
Cl1 C1 1.751(2) . n
C1 C2 1.072(15) 1_554 n
C1 Cl1 1.751(2) 3_665 n
C1 Cl1 1.751(2) 2_655 n
C2 C1 1.072(15) 1_556 n
C2 Cl1 1.751(2) 3_666 n
C2 Cl1 1.751(2) 2_656 n
C2 Cl1 1.751(2) 1_556 n
